data_1551922
loop_
_publ_author_name
'Merle Arrowsmith'
'Holger Braunschweig'
'Mehmet Ali Celik'
'Theresa Dellermann'
'Rian D. Dewhurst'
'William C. Ewing'
'Kai Hammond'
'Thomas Kramer'
'Ivo Krummenacher'
'Jan Mies'
'Krzysztof Radacki'
'Julia K. Schuster'

_publ_section_title
;
 Neutral zero-valent s-block complexes with strong multiple bonding
;
_journal_name_full 'Nature Chemistry'
_journal_page_first 890
_journal_page_last 894
_journal_paper_doi 10.1038/nchem.2542
_journal_volume 8
_journal_year 2016
_chemical_formula_moiety 'C43 H66 Be N2'
_chemical_formula_sum 'C43 H66 Be N2'
_chemical_formula_weight 619.98
_space_group_crystal_system triclinic
_space_group_IT_number 2
_space_group_name_Hall '-P 1'
_space_group_name_H-M_alt 'P -1'
_atom_sites_solution_hydrogens geom
_atom_sites_solution_primary iterative
_atom_sites_solution_secondary difmap
_cell_angle_alpha 95.186(7)
_cell_angle_beta 92.747(7)
_cell_angle_gamma 112.170(7)
_cell_formula_units_Z 2
_cell_length_a 10.205(3)
_cell_length_b 11.905(3)
_cell_length_c 16.885(4)
_cell_measurement_reflns_used 5887
_cell_measurement_temperature 100(2)
_cell_measurement_theta_max 27.07
_cell_measurement_theta_min 2.34
_cell_volume 1884.4(9)
_computing_cell_refinement 'Saint+ ver. V8.34A (Bruker AXS)'
_computing_data_collection 'APEX2 ver. 2014.9 (Bruker AXS)'
_computing_data_reduction 'Saint+ ver. V8.34A (Bruker AXS)'
_computing_molecular_graphics 'ShelXLe (Huebschle et all, 2011)'
_computing_publication_material 'SHELXL-2014/7 (Sheldrick, 2014)'
_computing_structure_refinement 'SHELXL-2014/7 (Sheldrick, 2014)'
_computing_structure_solution 'SHELXT (Sheldrick, 2014)'
_diffrn_ambient_temperature 100(2)
_diffrn_detector 'CCD area detector (Apex2)'
_diffrn_detector_area_resol_mean 8.333
_diffrn_measured_fraction_theta_full 1.000
_diffrn_measured_fraction_theta_max 1.000
_diffrn_measurement_device_type 'Bruker X8-APEX II'
_diffrn_measurement_method '\f and \w scans'
_diffrn_radiation_monochromator 'multi-layer mirror'
_diffrn_radiation_type MoK\a
_diffrn_radiation_wavelength 0.71073
_diffrn_reflns_av_unetI/netI 0.0606
_diffrn_reflns_Laue_measured_fraction_full 1.000
_diffrn_reflns_Laue_measured_fraction_max 1.000
_diffrn_reflns_limit_h_max 12
_diffrn_reflns_limit_h_min -12
_diffrn_reflns_limit_k_max 14
_diffrn_reflns_limit_k_min -14
_diffrn_reflns_limit_l_max 21
_diffrn_reflns_limit_l_min 0
_diffrn_reflns_number 7720
_diffrn_reflns_point_group_measured_fraction_full 1.000
_diffrn_reflns_point_group_measured_fraction_max 1.000
_diffrn_reflns_theta_full 26.000
_diffrn_reflns_theta_max 26.371
_diffrn_reflns_theta_min 1.860
_diffrn_source 'rotating-anode (Nonius FR-591)'
_exptl_absorpt_coefficient_mu 0.061
_exptl_absorpt_correction_T_max 0.745490
_exptl_absorpt_correction_T_min 0.440463
_exptl_absorpt_correction_type multi-scan
_exptl_absorpt_process_details 'TwinAbs 2012/ (Bruker AXS)'
_exptl_crystal_colour red
_exptl_crystal_density_diffrn 1.093
_exptl_crystal_description plate
_exptl_crystal_F_000 684
_exptl_crystal_size_max 0.28
_exptl_crystal_size_mid 0.15
_exptl_crystal_size_min 0.08
_refine_diff_density_max 0.355
_refine_diff_density_min -0.303
_refine_diff_density_rms 0.054
_refine_ls_extinction_coef .
_refine_ls_extinction_method none
_refine_ls_goodness_of_fit_ref 1.020
_refine_ls_hydrogen_treatment constr
_refine_ls_matrix_type full
_refine_ls_number_parameters 430
_refine_ls_number_reflns 7720
_refine_ls_number_restraints 0
_refine_ls_restrained_S_all 1.020
_refine_ls_R_factor_all 0.0882
_refine_ls_R_factor_gt 0.0618
_refine_ls_shift/su_max 0.000
_refine_ls_shift/su_mean 0.000
_refine_ls_structure_factor_coef Fsqd
_refine_ls_weighting_details 'w=1/[\s^2^(Fo^2^)+(0.1018P)^2^+0.3083P] where P=(Fo^2^+2Fc^2^)/3'
_refine_ls_weighting_scheme calc
_refine_ls_wR_factor_gt 0.1585
_refine_ls_wR_factor_ref 0.1716
_reflns_Friedel_coverage 0.000
_reflns_Friedel_fraction_full .
_reflns_Friedel_fraction_max .
_reflns_number_gt 5774
_reflns_number_total 7720
_reflns_threshold_expression 'I > 2\s(I)'
_cod_data_source_file nchem.2542-s5.cif
_cod_data_source_block 4
_cod_original_cell_volume 1884.5(8)
_cod_database_code 1551922
_shelx_space_group_comment
;
The symmetry employed for this shelxl refinement is uniquely defined
by the following loop, which should always be used as a source of
symmetry information in preference to the above space-group names.
They are only intended as comments.
;
_shelx_estimated_absorpt_t_min 0.983
_shelx_estimated_absorpt_t_max 0.995

loop_
_space_group_symop_operation_xyz
'x, y, z'
'-x, -y, -z'

loop_
_atom_site_label
_atom_site_type_symbol
_atom_site_fract_x
_atom_site_fract_y
_atom_site_fract_z
_atom_site_U_iso_or_equiv
_atom_site_adp_type
_atom_site_occupancy
_atom_site_site_symmetry_order
_atom_site_calc_flag
_atom_site_refinement_flags_posn
_atom_site_refinement_flags_adp
_atom_site_refinement_flags_occupancy
_atom_site_disorder_assembly
_atom_site_disorder_group
C1 C 0.3126(2) 0.22807(18) 0.16840(12) 0.0158(5) Uani 1 1 d . . . . .
Be1 Be 0.2666(3) 0.3075(3) 0.23983(17) 0.0175(6) Uani 1 1 d . . . . .
C2 C 0.3461(3) 0.2548(2) 0.08285(13) 0.0222(5) Uani 1 1 d . . . . .
C3 C 0.4294(3) 0.17530(19) 0.05947(13) 0.0203(5) Uani 1 1 d . . . . .
H3A H 0.5325 0.2221 0.0727 0.024 Uiso 1 1 calc R U . . .
H3B H 0.4122 0.1481 0.0014 0.024 Uiso 1 1 calc R U . . .
C4 C 0.3774(3) 0.06459(19) 0.10684(13) 0.0189(5) Uani 1 1 d . . . . .
N5 N 0.32964(19) 0.11976(15) 0.17744(10) 0.0142(4) Uani 1 1 d . . . . .
C6 C 0.4367(4) 0.3895(2) 0.07822(17) 0.0421(8) Uani 1 1 d . . . . .
H6A H 0.4549 0.4021 0.0226 0.063 Uiso 1 1 calc R U . . .
H6B H 0.5273 0.4126 0.1106 0.063 Uiso 1 1 calc R U . . .
H6C H 0.3861 0.4400 0.0985 0.063 Uiso 1 1 calc R U . . .
C7 C 0.2093(4) 0.2188(3) 0.02716(15) 0.0450(8) Uani 1 1 d . . . . .
H7A H 0.2316 0.2135 -0.0285 0.068 Uiso 1 1 calc R U . . .
H7B H 0.1683 0.2806 0.0364 0.068 Uiso 1 1 calc R U . . .
H7C H 0.1410 0.1394 0.0381 0.068 Uiso 1 1 calc R U . . .
C8 C 0.2581(3) -0.0458(2) 0.05976(14) 0.0289(6) Uani 1 1 d . . . . .
H8A H 0.2240 -0.1120 0.0936 0.043 Uiso 1 1 calc R U . . .
H8B H 0.2944 -0.0738 0.0124 0.043 Uiso 1 1 calc R U . . .
H8C H 0.1796 -0.0223 0.0432 0.043 Uiso 1 1 calc R U . . .
C9 C 0.4961(3) 0.0225(2) 0.13188(14) 0.0255(5) Uani 1 1 d . . . . .
H9A H 0.4638 -0.0349 0.1717 0.038 Uiso 1 1 calc R U . . .
H9B H 0.5800 0.0934 0.1549 0.038 Uiso 1 1 calc R U . . .
H9C H 0.5205 -0.0181 0.0851 0.038 Uiso 1 1 calc R U . . .
C10 C 0.3143(2) 0.07428(17) 0.25356(12) 0.0142(4) Uani 1 1 d . . . . .
C11 C 0.1823(2) -0.01276(18) 0.26947(13) 0.0163(5) Uani 1 1 d . . . . .
C12 C 0.1703(2) -0.05530(18) 0.34409(13) 0.0184(5) Uani 1 1 d . . . . .
H12 H 0.0827 -0.1152 0.3553 0.022 Uiso 1 1 calc R U . . .
C13 C 0.2838(3) -0.01182(19) 0.40223(13) 0.0206(5) Uani 1 1 d . . . . .
H13 H 0.2741 -0.0425 0.4526 0.025 Uiso 1 1 calc R U . . .
C14 C 0.4116(2) 0.07638(19) 0.38683(13) 0.0194(5) Uani 1 1 d . . . . .
H14 H 0.4882 0.1068 0.4275 0.023 Uiso 1 1 calc R U . . .
C16 C 0.0531(2) -0.06089(19) 0.20834(13) 0.0186(5) Uani 1 1 d . . . . .
H16 H 0.0843 -0.0264 0.1574 0.022 Uiso 1 1 calc R U . . .
C15 C 0.4304(2) 0.12155(18) 0.31301(13) 0.0159(5) Uani 1 1 d . . . . .
C17 C -0.0661(3) -0.0206(2) 0.23376(15) 0.0255(5) Uani 1 1 d . . . . .
H17A H -0.1469 -0.0546 0.1930 0.038 Uiso 1 1 calc R U . . .
H17B H -0.0315 0.0687 0.2397 0.038 Uiso 1 1 calc R U . . .
H17C H -0.0962 -0.0503 0.2848 0.038 Uiso 1 1 calc R U . . .
C18 C -0.0031(3) -0.2003(2) 0.19110(15) 0.0260(6) Uani 1 1 d . . . . .
H18A H -0.0724 -0.2274 0.1441 0.039 Uiso 1 1 calc R U . . .
H18B H -0.0489 -0.2371 0.2373 0.039 Uiso 1 1 calc R U . . .
H18C H 0.0760 -0.2256 0.1808 0.039 Uiso 1 1 calc R U . . .
C19 C 0.5742(2) 0.21607(19) 0.29881(13) 0.0182(5) Uani 1 1 d . . . . .
H19 H 0.5711 0.2303 0.2414 0.022 Uiso 1 1 calc R U . . .
C20 C 0.6085(3) 0.3389(2) 0.34989(14) 0.0218(5) Uani 1 1 d . . . . .
H20A H 0.7019 0.3969 0.3392 0.033 Uiso 1 1 calc R U . . .
H20B H 0.6093 0.3270 0.4065 0.033 Uiso 1 1 calc R U . . .
H20C H 0.5360 0.3713 0.3365 0.033 Uiso 1 1 calc R U . . .
C21 C 0.6948(3) 0.1707(2) 0.31476(15) 0.0255(5) Uani 1 1 d . . . . .
H21A H 0.7838 0.2295 0.2991 0.038 Uiso 1 1 calc R U . . .
H21B H 0.6717 0.0911 0.2836 0.038 Uiso 1 1 calc R U . . .
H21C H 0.7055 0.1627 0.3717 0.038 Uiso 1 1 calc R U . . .
C31 C 0.2190(2) 0.38529(17) 0.31130(12) 0.0133(4) Uani 1 1 d . . . . .
C32 C 0.1813(2) 0.35422(18) 0.39539(12) 0.0137(4) Uani 1 1 d . . . . .
C33 C 0.1023(2) 0.43828(18) 0.42151(13) 0.0159(5) Uani 1 1 d . . . . .
H33A H -0.0016 0.3942 0.4096 0.019 Uiso 1 1 calc R U . . .
H33B H 0.1226 0.4651 0.4796 0.019 Uiso 1 1 calc R U . . .
C34 C 0.1564(2) 0.54870(18) 0.37432(12) 0.0144(5) Uani 1 1 d . . . . .
N35 N 0.20550(19) 0.49508(15) 0.30413(10) 0.0125(4) Uani 1 1 d . . . . .
C36 C 0.0843(2) 0.21872(18) 0.39369(13) 0.0186(5) Uani 1 1 d . . . . .
H36A H -0.0038 0.2022 0.3592 0.022 Uiso 1 1 calc R U . . .
H36B H 0.1328 0.1680 0.3693 0.022 Uiso 1 1 calc R U . . .
C37 C 0.0446(3) 0.1804(2) 0.47521(15) 0.0275(6) Uani 1 1 d . . . . .
H37A H -0.0138 0.0917 0.4699 0.033 Uiso 1 1 calc R U . . .
H37B H -0.0129 0.2243 0.4978 0.033 Uiso 1 1 calc R U . . .
C38 C 0.1768(3) 0.2083(2) 0.53146(15) 0.0303(6) Uani 1 1 d . . . . .
H38A H 0.2261 0.1545 0.5132 0.036 Uiso 1 1 calc R U . . .
H38B H 0.1486 0.1908 0.5857 0.036 Uiso 1 1 calc R U . . .
C39 C 0.2787(3) 0.3419(2) 0.53480(15) 0.0281(6) Uani 1 1 d . . . . .
H39A H 0.3673 0.3546 0.5676 0.034 Uiso 1 1 calc R U . . .
H39B H 0.2347 0.3952 0.5608 0.034 Uiso 1 1 calc R U . . .
C40 C 0.3149(2) 0.3779(2) 0.45137(13) 0.0189(5) Uani 1 1 d . . . . .
H40A H 0.3684 0.3309 0.4279 0.023 Uiso 1 1 calc R U . . .
H40B H 0.3769 0.4657 0.4559 0.023 Uiso 1 1 calc R U . . .
C41 C 0.2762(2) 0.65854(19) 0.42184(13) 0.0192(5) Uani 1 1 d . . . . .
H41A H 0.3078 0.7263 0.3892 0.029 Uiso 1 1 calc R U . . .
H41B H 0.3561 0.6355 0.4361 0.029 Uiso 1 1 calc R U . . .
H41C H 0.2412 0.6839 0.4706 0.029 Uiso 1 1 calc R U . . .
C42 C 0.0384(2) 0.5918(2) 0.34994(13) 0.0191(5) Uani 1 1 d . . . . .
H42A H 0.0712 0.6499 0.3106 0.029 Uiso 1 1 calc R U . . .
H42B H 0.0141 0.6316 0.3971 0.029 Uiso 1 1 calc R U . . .
H42C H -0.0456 0.5214 0.3264 0.029 Uiso 1 1 calc R U . . .
C43 C 0.2274(2) 0.54487(17) 0.22913(12) 0.0137(4) Uani 1 1 d . . . . .
C44 C 0.3619(2) 0.62938(18) 0.21549(12) 0.0151(5) Uani 1 1 d . . . . .
C45 C 0.3791(2) 0.67586(18) 0.14152(13) 0.0186(5) Uani 1 1 d . . . . .
H45 H 0.4689 0.7341 0.1318 0.022 Uiso 1 1 calc R U . . .
C46 C 0.2681(3) 0.6386(2) 0.08267(13) 0.0225(5) Uani 1 1 d . . . . .
H46 H 0.2814 0.6714 0.0331 0.027 Uiso 1 1 calc R U . . .
C47 C 0.1379(3) 0.5534(2) 0.09610(13) 0.0244(5) Uani 1 1 d . . . . .
H47 H 0.0624 0.5275 0.0549 0.029 Uiso 1 1 calc R U . . .
C48 C 0.1136(2) 0.50387(19) 0.16854(12) 0.0172(5) Uani 1 1 d . . . . .
C49 C 0.4899(2) 0.67093(19) 0.27660(13) 0.0186(5) Uani 1 1 d . . . . .
H49 H 0.4581 0.6321 0.3261 0.022 Uiso 1 1 calc R U . . .
C50 C 0.5500(3) 0.8100(2) 0.29867(15) 0.0255(6) Uani 1 1 d . . . . .
H50A H 0.6214 0.8325 0.3444 0.038 Uiso 1 1 calc R U . . .
H50B H 0.4729 0.8361 0.3126 0.038 Uiso 1 1 calc R U . . .
H50C H 0.5940 0.8501 0.2531 0.038 Uiso 1 1 calc R U . . .
C51 C 0.6064(3) 0.6300(2) 0.24684(15) 0.0271(6) Uani 1 1 d . . . . .
H51A H 0.6856 0.6552 0.2884 0.041 Uiso 1 1 calc R U . . .
H51B H 0.6403 0.6678 0.1986 0.041 Uiso 1 1 calc R U . . .
H51C H 0.5678 0.5409 0.2345 0.041 Uiso 1 1 calc R U . . .
C52 C -0.0328(2) 0.4094(2) 0.17853(13) 0.0207(5) Uani 1 1 d . . . . .
H52 H -0.0334 0.3895 0.2348 0.025 Uiso 1 1 calc R U . . .
C53 C -0.1505(3) 0.4581(2) 0.16376(15) 0.0255(5) Uani 1 1 d . . . . .
H53A H -0.2409 0.3993 0.1778 0.038 Uiso 1 1 calc R U . . .
H53B H -0.1592 0.4697 0.1073 0.038 Uiso 1 1 calc R U . . .
H53C H -0.1265 0.5364 0.1968 0.038 Uiso 1 1 calc R U . . .
C54 C -0.0674(3) 0.2902(2) 0.12281(15) 0.0267(6) Uani 1 1 d . . . . .
H54A H -0.1616 0.2315 0.1315 0.040 Uiso 1 1 calc R U . . .
H54B H 0.0039 0.2558 0.1343 0.040 Uiso 1 1 calc R U . . .
H54C H -0.0665 0.3075 0.0671 0.040 Uiso 1 1 calc R U . . .

loop_
_atom_site_aniso_label
_atom_site_aniso_U_11
_atom_site_aniso_U_22
_atom_site_aniso_U_33
_atom_site_aniso_U_23
_atom_site_aniso_U_13
_atom_site_aniso_U_12
C1 0.0145(11) 0.0141(10) 0.0186(10) 0.0044(8) 0.0039(9) 0.0043(9)
Be1 0.0163(14) 0.0160(13) 0.0208(13) 0.0062(11) 0.0002(11) 0.0061(11)
C2 0.0328(15) 0.0230(11) 0.0173(11) 0.0052(9) 0.0101(10) 0.0166(11)
C3 0.0261(13) 0.0163(10) 0.0208(11) 0.0031(9) 0.0110(10) 0.0093(10)
C4 0.0231(13) 0.0136(10) 0.0196(11) -0.0003(8) 0.0083(10) 0.0065(9)
N5 0.0141(10) 0.0102(8) 0.0182(9) 0.0012(7) 0.0060(7) 0.0040(7)
C6 0.078(2) 0.0240(13) 0.0405(16) 0.0166(12) 0.0387(16) 0.0310(15)
C7 0.058(2) 0.079(2) 0.0203(13) 0.0050(14) 0.0032(13) 0.0518(19)
C8 0.0342(16) 0.0193(11) 0.0258(12) -0.0066(9) 0.0111(11) 0.0029(11)
C9 0.0342(15) 0.0241(12) 0.0276(12) 0.0035(10) 0.0140(11) 0.0202(11)
C10 0.0144(11) 0.0099(9) 0.0202(10) 0.0018(8) 0.0062(9) 0.0061(9)
C11 0.0143(11) 0.0127(10) 0.0227(11) 0.0007(8) 0.0047(9) 0.0060(9)
C12 0.0161(12) 0.0119(10) 0.0267(12) 0.0055(9) 0.0088(9) 0.0033(9)
C13 0.0248(13) 0.0199(11) 0.0206(11) 0.0068(9) 0.0073(10) 0.0111(10)
C14 0.0177(12) 0.0202(11) 0.0218(11) 0.0038(9) 0.0031(9) 0.0086(10)
C16 0.0163(12) 0.0157(10) 0.0212(11) 0.0047(9) 0.0040(9) 0.0023(9)
C15 0.0140(11) 0.0120(10) 0.0231(11) 0.0011(8) 0.0050(9) 0.0064(9)
C17 0.0160(12) 0.0277(12) 0.0316(13) 0.0043(10) 0.0016(10) 0.0070(10)
C18 0.0215(13) 0.0192(11) 0.0321(13) 0.0049(10) -0.0011(11) 0.0019(10)
C19 0.0126(12) 0.0197(11) 0.0220(11) 0.0027(9) 0.0030(9) 0.0055(9)
C20 0.0160(12) 0.0182(11) 0.0265(12) 0.0000(9) 0.0034(10) 0.0016(9)
C21 0.0145(12) 0.0234(12) 0.0374(14) 0.0032(10) 0.0028(11) 0.0058(10)
C31 0.0103(11) 0.0108(9) 0.0176(10) 0.0036(8) 0.0035(8) 0.0021(8)
C32 0.0126(11) 0.0140(10) 0.0173(10) 0.0028(8) 0.0068(9) 0.0075(9)
C33 0.0149(12) 0.0166(10) 0.0188(10) 0.0032(8) 0.0070(9) 0.0080(9)
C34 0.0151(11) 0.0157(10) 0.0143(10) 0.0005(8) 0.0053(9) 0.0077(9)
N35 0.0123(9) 0.0112(8) 0.0158(8) 0.0020(7) 0.0046(7) 0.0060(7)
C36 0.0178(12) 0.0140(10) 0.0268(12) 0.0050(9) 0.0091(10) 0.0079(9)
C37 0.0297(15) 0.0222(12) 0.0302(13) 0.0051(10) 0.0089(11) 0.0084(11)
C38 0.0364(16) 0.0323(13) 0.0275(13) 0.0100(11) 0.0114(12) 0.0168(12)
C39 0.0254(14) 0.0318(13) 0.0269(13) 0.0048(10) 0.0022(11) 0.0103(11)
C40 0.0167(12) 0.0232(11) 0.0200(11) 0.0057(9) 0.0055(9) 0.0101(10)
C41 0.0203(12) 0.0188(11) 0.0174(10) -0.0009(9) 0.0040(9) 0.0066(10)
C42 0.0225(13) 0.0192(11) 0.0197(11) 0.0013(9) 0.0033(10) 0.0128(10)
C43 0.0160(11) 0.0098(9) 0.0163(10) 0.0006(8) 0.0033(9) 0.0060(8)
C44 0.0163(12) 0.0130(10) 0.0179(10) 0.0017(8) 0.0047(9) 0.0074(9)
C45 0.0189(12) 0.0131(10) 0.0248(11) 0.0051(9) 0.0082(10) 0.0059(9)
C46 0.0302(14) 0.0238(11) 0.0149(10) 0.0073(9) 0.0058(10) 0.0104(11)
C47 0.0255(14) 0.0285(12) 0.0165(11) 0.0022(9) -0.0025(10) 0.0080(11)
C48 0.0172(12) 0.0165(10) 0.0163(10) -0.0002(8) 0.0028(9) 0.0048(9)
C49 0.0136(12) 0.0210(11) 0.0209(11) 0.0064(9) 0.0048(9) 0.0050(9)
C50 0.0188(13) 0.0206(12) 0.0303(13) 0.0034(10) -0.0005(11) 0.0000(10)
C51 0.0178(13) 0.0348(13) 0.0322(13) 0.0115(11) 0.0064(11) 0.0119(11)
C52 0.0155(12) 0.0202(11) 0.0213(11) 0.0011(9) -0.0013(9) 0.0017(10)
C53 0.0169(13) 0.0238(12) 0.0298(12) 0.0009(10) -0.0012(10) 0.0019(10)
C54 0.0194(13) 0.0234(12) 0.0299(13) -0.0022(10) -0.0011(11) 0.0015(10)

loop_
_atom_type_symbol
_atom_type_description
_atom_type_scat_dispersion_real
_atom_type_scat_dispersion_imag
_atom_type_scat_source
C C 0.0033 0.0016 'International Tables Vol C Tables 4.2.6.8 and 6.1.1.4'
H H 0.0000 0.0000 'International Tables Vol C Tables 4.2.6.8 and 6.1.1.4'
Be Be 0.0005 0.0002 'International Tables Vol C Tables 4.2.6.8 and 6.1.1.4'
N N 0.0061 0.0033 'International Tables Vol C Tables 4.2.6.8 and 6.1.1.4'

loop_
_geom_angle_atom_site_label_1
_geom_angle_atom_site_label_2
_geom_angle_atom_site_label_3
_geom_angle
_geom_angle_site_symmetry_1
_geom_angle_site_symmetry_3
N5 C1 C2 106.07(17) . .
N5 C1 Be1 124.04(18) . .
C2 C1 Be1 129.88(19) . .
C31 Be1 C1 179.3(2) . .
C6 C2 C3 110.3(2) . .
C6 C2 C1 112.49(19) . .
C3 C2 C1 103.13(17) . .
C6 C2 C7 108.3(2) . .
C3 C2 C7 111.3(2) . .
C1 C2 C7 111.3(2) . .
C2 C3 C4 107.10(18) . .
C2 C3 H3A 110.3 . .
C4 C3 H3A 110.3 . .
C2 C3 H3B 110.3 . .
C4 C3 H3B 110.3 . .
H3A C3 H3B 108.6 . .
N5 C4 C9 111.43(18) . .
N5 C4 C8 113.52(19) . .
C9 C4 C8 107.25(19) . .
N5 C4 C3 99.49(16) . .
C9 C4 C3 112.7(2) . .
C8 C4 C3 112.48(19) . .
C1 N5 C10 119.41(17) . .
C1 N5 C4 115.90(17) . .
C10 N5 C4 124.42(17) . .
C2 C6 H6A 109.5 . .
C2 C6 H6B 109.5 . .
H6A C6 H6B 109.5 . .
C2 C6 H6C 109.5 . .
H6A C6 H6C 109.5 . .
H6B C6 H6C 109.5 . .
C2 C7 H7A 109.5 . .
C2 C7 H7B 109.5 . .
H7A C7 H7B 109.5 . .
C2 C7 H7C 109.5 . .
H7A C7 H7C 109.5 . .
H7B C7 H7C 109.5 . .
C4 C8 H8A 109.5 . .
C4 C8 H8B 109.5 . .
H8A C8 H8B 109.5 . .
C4 C8 H8C 109.5 . .
H8A C8 H8C 109.5 . .
H8B C8 H8C 109.5 . .
C4 C9 H9A 109.5 . .
C4 C9 H9B 109.5 . .
H9A C9 H9B 109.5 . .
C4 C9 H9C 109.5 . .
H9A C9 H9C 109.5 . .
H9B C9 H9C 109.5 . .
C11 C10 C15 121.00(19) . .
C11 C10 N5 119.62(19) . .
C15 C10 N5 119.32(18) . .
C12 C11 C10 118.4(2) . .
C12 C11 C16 119.17(19) . .
C10 C11 C16 122.41(19) . .
C13 C12 C11 121.2(2) . .
C13 C12 H12 119.4 . .
C11 C12 H12 119.4 . .
C14 C13 C12 119.9(2) . .
C14 C13 H13 120.0 . .
C12 C13 H13 120.0 . .
C13 C14 C15 121.5(2) . .
C13 C14 H14 119.3 . .
C15 C14 H14 119.3 . .
C11 C16 C18 111.12(19) . .
C11 C16 C17 112.54(18) . .
C18 C16 C17 110.16(19) . .
C11 C16 H16 107.6 . .
C18 C16 H16 107.6 . .
C17 C16 H16 107.6 . .
C14 C15 C10 117.95(19) . .
C14 C15 C19 119.2(2) . .
C10 C15 C19 122.86(19) . .
C16 C17 H17A 109.5 . .
C16 C17 H17B 109.5 . .
H17A C17 H17B 109.5 . .
C16 C17 H17C 109.5 . .
H17A C17 H17C 109.5 . .
H17B C17 H17C 109.5 . .
C16 C18 H18A 109.5 . .
C16 C18 H18B 109.5 . .
H18A C18 H18B 109.5 . .
C16 C18 H18C 109.5 . .
H18A C18 H18C 109.5 . .
H18B C18 H18C 109.5 . .
C15 C19 C20 112.11(18) . .
C15 C19 C21 111.70(18) . .
C20 C19 C21 109.34(19) . .
C15 C19 H19 107.8 . .
C20 C19 H19 107.8 . .
C21 C19 H19 107.8 . .
C19 C20 H20A 109.5 . .
C19 C20 H20B 109.5 . .
H20A C20 H20B 109.5 . .
C19 C20 H20C 109.5 . .
H20A C20 H20C 109.5 . .
H20B C20 H20C 109.5 . .
C19 C21 H21A 109.5 . .
C19 C21 H21B 109.5 . .
H21A C21 H21B 109.5 . .
C19 C21 H21C 109.5 . .
H21A C21 H21C 109.5 . .
H21B C21 H21C 109.5 . .
N35 C31 C32 106.43(17) . .
N35 C31 Be1 124.40(18) . .
C32 C31 Be1 129.17(18) . .
C31 C32 C36 110.83(17) . .
C31 C32 C40 111.56(17) . .
C36 C32 C40 107.50(17) . .
C31 C32 C33 103.33(16) . .
C36 C32 C33 111.06(17) . .
C40 C32 C33 112.59(17) . .
C34 C33 C32 106.78(16) . .
C34 C33 H33A 110.4 . .
C32 C33 H33A 110.4 . .
C34 C33 H33B 110.4 . .
C32 C33 H33B 110.4 . .
H33A C33 H33B 108.6 . .
N35 C34 C42 112.06(17) . .
N35 C34 C33 100.37(15) . .
C42 C34 C33 112.00(18) . .
N35 C34 C41 112.83(18) . .
C42 C34 C41 107.17(17) . .
C33 C34 C41 112.47(18) . .
C31 N35 C43 119.16(16) . .
C31 N35 C34 116.29(16) . .
C43 N35 C34 124.34(16) . .
C37 C36 C32 113.93(19) . .
C37 C36 H36A 108.8 . .
C32 C36 H36A 108.8 . .
C37 C36 H36B 108.8 . .
C32 C36 H36B 108.8 . .
H36A C36 H36B 107.7 . .
C36 C37 C38 110.8(2) . .
C36 C37 H37A 109.5 . .
C38 C37 H37A 109.5 . .
C36 C37 H37B 109.5 . .
C38 C37 H37B 109.5 . .
H37A C37 H37B 108.1 . .
C37 C38 C39 111.6(2) . .
C37 C38 H38A 109.3 . .
C39 C38 H38A 109.3 . .
C37 C38 H38B 109.3 . .
C39 C38 H38B 109.3 . .
H38A C38 H38B 108.0 . .
C38 C39 C40 111.7(2) . .
C38 C39 H39A 109.3 . .
C40 C39 H39A 109.3 . .
C38 C39 H39B 109.3 . .
C40 C39 H39B 109.3 . .
H39A C39 H39B 107.9 . .
C39 C40 C32 112.26(19) . .
C39 C40 H40A 109.2 . .
C32 C40 H40A 109.2 . .
C39 C40 H40B 109.2 . .
C32 C40 H40B 109.2 . .
H40A C40 H40B 107.9 . .
C34 C41 H41A 109.5 . .
C34 C41 H41B 109.5 . .
H41A C41 H41B 109.5 . .
C34 C41 H41C 109.5 . .
H41A C41 H41C 109.5 . .
H41B C41 H41C 109.5 . .
C34 C42 H42A 109.5 . .
C34 C42 H42B 109.5 . .
H42A C42 H42B 109.5 . .
C34 C42 H42C 109.5 . .
H42A C42 H42C 109.5 . .
H42B C42 H42C 109.5 . .
C44 C43 C48 120.77(19) . .
C44 C43 N35 120.18(19) . .
C48 C43 N35 119.00(18) . .
C45 C44 C43 118.5(2) . .
C45 C44 C49 118.49(19) . .
C43 C44 C49 122.99(18) . .
C46 C45 C44 121.2(2) . .
C46 C45 H45 119.4 . .
C44 C45 H45 119.4 . .
C47 C46 C45 119.7(2) . .
C47 C46 H46 120.1 . .
C45 C46 H46 120.1 . .
C46 C47 C48 121.9(2) . .
C46 C47 H47 119.0 . .
C48 C47 H47 119.0 . .
C47 C48 C43 117.9(2) . .
C47 C48 C52 118.8(2) . .
C43 C48 C52 123.33(19) . .
C44 C49 C51 111.47(19) . .
C44 C49 C50 111.37(19) . .
C51 C49 C50 110.10(19) . .
C44 C49 H49 107.9 . .
C51 C49 H49 107.9 . .
C50 C49 H49 107.9 . .
C49 C50 H50A 109.5 . .
C49 C50 H50B 109.5 . .
H50A C50 H50B 109.5 . .
C49 C50 H50C 109.5 . .
H50A C50 H50C 109.5 . .
H50B C50 H50C 109.5 . .
C49 C51 H51A 109.5 . .
C49 C51 H51B 109.5 . .
H51A C51 H51B 109.5 . .
C49 C51 H51C 109.5 . .
H51A C51 H51C 109.5 . .
H51B C51 H51C 109.5 . .
C48 C52 C53 111.93(19) . .
C48 C52 C54 111.97(19) . .
C53 C52 C54 109.00(19) . .
C48 C52 H52 107.9 . .
C53 C52 H52 107.9 . .
C54 C52 H52 107.9 . .
C52 C53 H53A 109.5 . .
C52 C53 H53B 109.5 . .
H53A C53 H53B 109.5 . .
C52 C53 H53C 109.5 . .
H53A C53 H53C 109.5 . .
H53B C53 H53C 109.5 . .
C52 C54 H54A 109.5 . .
C52 C54 H54B 109.5 . .
H54A C54 H54B 109.5 . .
C52 C54 H54C 109.5 . .
H54A C54 H54C 109.5 . .
H54B C54 H54C 109.5 . .

loop_
_geom_bond_atom_site_label_1
_geom_bond_atom_site_label_2
_geom_bond_distance
_geom_bond_site_symmetry_2
C1 N5 1.385(3) .
C1 C2 1.534(3) .
C1 Be1 1.659(4) .
Be1 C31 1.657(4) .
C2 C6 1.530(3) .
C2 C3 1.532(3) .
C2 C7 1.538(4) .
C3 C4 1.537(3) .
C3 H3A 0.9900 .
C3 H3B 0.9900 .
C4 N5 1.499(3) .
C4 C9 1.532(3) .
C4 C8 1.534(3) .
N5 C10 1.432(3) .
C6 H6A 0.9800 .
C6 H6B 0.9800 .
C6 H6C 0.9800 .
C7 H7A 0.9800 .
C7 H7B 0.9800 .
C7 H7C 0.9800 .
C8 H8A 0.9800 .
C8 H8B 0.9800 .
C8 H8C 0.9800 .
C9 H9A 0.9800 .
C9 H9B 0.9800 .
C9 H9C 0.9800 .
C10 C11 1.412(3) .
C10 C15 1.417(3) .
C11 C12 1.394(3) .
C11 C16 1.525(3) .
C12 C13 1.386(3) .
C12 H12 0.9500 .
C13 C14 1.385(3) .
C13 H13 0.9500 .
C14 C15 1.395(3) .
C14 H14 0.9500 .
C16 C18 1.532(3) .
C16 C17 1.532(3) .
C16 H16 1.0000 .
C15 C19 1.521(3) .
C17 H17A 0.9800 .
C17 H17B 0.9800 .
C17 H17C 0.9800 .
C18 H18A 0.9800 .
C18 H18B 0.9800 .
C18 H18C 0.9800 .
C19 C20 1.537(3) .
C19 C21 1.540(3) .
C19 H19 1.0000 .
C20 H20A 0.9800 .
C20 H20B 0.9800 .
C20 H20C 0.9800 .
C21 H21A 0.9800 .
C21 H21B 0.9800 .
C21 H21C 0.9800 .
C31 N35 1.380(3) .
C31 C32 1.530(3) .
C32 C36 1.538(3) .
C32 C40 1.539(3) .
C32 C33 1.552(3) .
C33 C34 1.533(3) .
C33 H33A 0.9900 .
C33 H33B 0.9900 .
C34 N35 1.492(3) .
C34 C42 1.529(3) .
C34 C41 1.536(3) .
N35 C43 1.438(3) .
C36 C37 1.515(3) .
C36 H36A 0.9900 .
C36 H36B 0.9900 .
C37 C38 1.522(4) .
C37 H37A 0.9900 .
C37 H37B 0.9900 .
C38 C39 1.531(3) .
C38 H38A 0.9900 .
C38 H38B 0.9900 .
C39 C40 1.531(3) .
C39 H39A 0.9900 .
C39 H39B 0.9900 .
C40 H40A 0.9900 .
C40 H40B 0.9900 .
C41 H41A 0.9800 .
C41 H41B 0.9800 .
C41 H41C 0.9800 .
C42 H42A 0.9800 .
C42 H42B 0.9800 .
C42 H42C 0.9800 .
C43 C44 1.406(3) .
C43 C48 1.415(3) .
C44 C45 1.404(3) .
C44 C49 1.519(3) .
C45 C46 1.379(3) .
C45 H45 0.9500 .
C46 C47 1.379(3) .
C46 H46 0.9500 .
C47 C48 1.398(3) .
C47 H47 0.9500 .
C48 C52 1.522(3) .
C49 C51 1.534(3) .
C49 C50 1.535(3) .
C49 H49 1.0000 .
C50 H50A 0.9800 .
C50 H50B 0.9800 .
C50 H50C 0.9800 .
C51 H51A 0.9800 .
C51 H51B 0.9800 .
C51 H51C 0.9800 .
C52 C53 1.538(3) .
C52 C54 1.540(3) .
C52 H52 1.0000 .
C53 H53A 0.9800 .
C53 H53B 0.9800 .
C53 H53C 0.9800 .
C54 H54A 0.9800 .
C54 H54B 0.9800 .
C54 H54C 0.9800 .

loop_
_geom_torsion_atom_site_label_1
_geom_torsion_atom_site_label_2
_geom_torsion_atom_site_label_3
_geom_torsion_atom_site_label_4
_geom_torsion
_geom_torsion_site_symmetry_1
_geom_torsion_site_symmetry_2
_geom_torsion_site_symmetry_3
_geom_torsion_site_symmetry_4
N5 C1 C2 C6 -137.4(2) . . . .
Be1 C1 C2 C6 41.9(4) . . . .
N5 C1 C2 C3 -18.6(2) . . . .
Be1 C1 C2 C3 160.7(2) . . . .
N5 C1 C2 C7 100.8(2) . . . .
Be1 C1 C2 C7 -79.9(3) . . . .
C6 C2 C3 C4 149.0(2) . . . .
C1 C2 C3 C4 28.7(2) . . . .
C7 C2 C3 C4 -90.7(2) . . . .
C2 C3 C4 N5 -26.6(2) . . . .
C2 C3 C4 C9 -144.74(19) . . . .
C2 C3 C4 C8 93.9(2) . . . .
C2 C1 N5 C10 176.06(18) . . . .
Be1 C1 N5 C10 -3.3(3) . . . .
C2 C1 N5 C4 1.8(3) . . . .
Be1 C1 N5 C4 -177.6(2) . . . .
C9 C4 N5 C1 134.7(2) . . . .
C8 C4 N5 C1 -104.1(2) . . . .
C3 C4 N5 C1 15.6(2) . . . .
C9 C4 N5 C10 -39.3(3) . . . .
C8 C4 N5 C10 81.9(3) . . . .
C3 C4 N5 C10 -158.35(19) . . . .
C1 N5 C10 C11 95.2(2) . . . .
C4 N5 C10 C11 -91.1(3) . . . .
C1 N5 C10 C15 -82.0(3) . . . .
C4 N5 C10 C15 91.7(2) . . . .
C15 C10 C11 C12 -2.7(3) . . . .
N5 C10 C11 C12 -179.89(18) . . . .
C15 C10 C11 C16 176.93(19) . . . .
N5 C10 C11 C16 -0.2(3) . . . .
C10 C11 C12 C13 1.3(3) . . . .
C16 C11 C12 C13 -178.4(2) . . . .
C11 C12 C13 C14 0.7(3) . . . .
C12 C13 C14 C15 -1.3(3) . . . .
C12 C11 C16 C18 -57.2(3) . . . .
C10 C11 C16 C18 123.1(2) . . . .
C12 C11 C16 C17 66.8(3) . . . .
C10 C11 C16 C17 -112.8(2) . . . .
C13 C14 C15 C10 -0.1(3) . . . .
C13 C14 C15 C19 -178.5(2) . . . .
C11 C10 C15 C14 2.1(3) . . . .
N5 C10 C15 C14 179.30(18) . . . .
C11 C10 C15 C19 -179.55(19) . . . .
N5 C10 C15 C19 -2.4(3) . . . .
C14 C15 C19 C20 -67.8(3) . . . .
C10 C15 C19 C20 113.9(2) . . . .
C14 C15 C19 C21 55.3(3) . . . .
C10 C15 C19 C21 -122.9(2) . . . .
N35 C31 C32 C36 136.06(18) . . . .
Be1 C31 C32 C36 -43.7(3) . . . .
N35 C31 C32 C40 -104.2(2) . . . .
Be1 C31 C32 C40 76.0(3) . . . .
N35 C31 C32 C33 17.0(2) . . . .
Be1 C31 C32 C33 -162.7(2) . . . .
C31 C32 C33 C34 -25.9(2) . . . .
C36 C32 C33 C34 -144.78(18) . . . .
C40 C32 C33 C34 94.6(2) . . . .
C32 C33 C34 N35 23.9(2) . . . .
C32 C33 C34 C42 142.99(18) . . . .
C32 C33 C34 C41 -96.2(2) . . . .
C32 C31 N35 C43 -176.87(18) . . . .
Be1 C31 N35 C43 2.9(3) . . . .
C32 C31 N35 C34 -1.9(2) . . . .
Be1 C31 N35 C34 177.9(2) . . . .
C42 C34 N35 C31 -133.14(19) . . . .
C33 C34 N35 C31 -14.1(2) . . . .
C41 C34 N35 C31 105.8(2) . . . .
C42 C34 N35 C43 41.5(3) . . . .
C33 C34 N35 C43 160.54(19) . . . .
C41 C34 N35 C43 -79.6(2) . . . .
C31 C32 C36 C37 178.92(19) . . . .
C40 C32 C36 C37 56.8(2) . . . .
C33 C32 C36 C37 -66.8(2) . . . .
C32 C36 C37 C38 -56.4(3) . . . .
C36 C37 C38 C39 53.0(3) . . . .
C37 C38 C39 C40 -53.4(3) . . . .
C38 C39 C40 C32 56.0(3) . . . .
C31 C32 C40 C39 -177.42(17) . . . .
C36 C32 C40 C39 -55.7(2) . . . .
C33 C32 C40 C39 66.9(2) . . . .
C31 N35 C43 C44 -93.9(2) . . . .
C34 N35 C43 C44 91.6(3) . . . .
C31 N35 C43 C48 83.6(3) . . . .
C34 N35 C43 C48 -90.9(2) . . . .
C48 C43 C44 C45 2.5(3) . . . .
N35 C43 C44 C45 179.95(18) . . . .
C48 C43 C44 C49 -176.38(19) . . . .
N35 C43 C44 C49 1.1(3) . . . .
C43 C44 C45 C46 -1.1(3) . . . .
C49 C44 C45 C46 177.8(2) . . . .
C44 C45 C46 C47 -0.5(3) . . . .
C45 C46 C47 C48 0.8(4) . . . .
C46 C47 C48 C43 0.6(3) . . . .
C46 C47 C48 C52 -179.4(2) . . . .
C44 C43 C48 C47 -2.3(3) . . . .
N35 C43 C48 C47 -179.75(19) . . . .
C44 C43 C48 C52 177.80(19) . . . .
N35 C43 C48 C52 0.3(3) . . . .
C45 C44 C49 C51 -64.0(2) . . . .
C43 C44 C49 C51 114.9(2) . . . .
C45 C44 C49 C50 59.4(3) . . . .
C43 C44 C49 C50 -121.7(2) . . . .
C47 C48 C52 C53 -56.7(3) . . . .
C43 C48 C52 C53 123.2(2) . . . .
C47 C48 C52 C54 66.0(3) . . . .
C43 C48 C52 C54 -114.0(2) . . . .
